data_4514515
loop_
_publ_author_name
'Thangaraji, Vasudevan'
'Rajamalli, Pachaiyappan'
'Jayakumar, Jayachandran'
'Huang, Min-Jie'
'Chen, Yu-Wei'
'Cheng, Chien-Hong'

_publ_section_title
;
 Quinolinylmethanone-Based Thermally Activated Delayed Fluorescence
 Emitters and the Application in OLEDs: Effect of Intramolecular
 H-Bonding.
;
_journal_issue 19
_journal_name_full 'ACS applied materials &amp; interfaces'
_journal_page_first 17128
_journal_page_last 17133
_journal_paper_doi 10.1021/acsami.8b22704
_journal_volume 11
_journal_year 2019
_chemical_formula_sum 'C40 H25 N3 O'
_chemical_formula_weight 563.63
_space_group_crystal_system orthorhombic
_space_group_IT_number 61
_space_group_name_Hall '-P 2ac 2ab'
_space_group_name_H-M_alt 'P b c a'
_symmetry_space_group_name_Hall '-P 2ac 2ab'
_symmetry_space_group_name_H-M 'P b c a'
_atom_sites_solution_hydrogens geom
_audit_creation_method SHELXL-2014/6
_cell_angle_alpha 90
_cell_angle_beta 90
_cell_angle_gamma 90
_cell_formula_units_Z 8
_cell_length_a 7.1479(6)
_cell_length_b 26.071(3)
_cell_length_c 30.737(3)
_cell_measurement_reflns_used 2550
_cell_measurement_temperature 100(2)
_cell_measurement_theta_max 23.4946
_cell_measurement_theta_min 2.6506
_cell_volume 5727.9(10)
_computing_cell_refinement 'SAINT V8.34A (Bruker AXS Inc., 2013)'
_computing_data_collection 'Bruker APEX2'
_computing_data_reduction 'SAINT V8.34A (Bruker AXS Inc., 2013)'
_computing_molecular_graphics 'Bruker SHELXTL'
_computing_publication_material 'Bruker SHELXTL'
_computing_structure_refinement 'SHELXL-2014/6 (Sheldrick, 2014)'
_diffrn_ambient_temperature 100(2)
_diffrn_detector_area_resol_mean 8.3333
_diffrn_measured_fraction_theta_full 0.999
_diffrn_measured_fraction_theta_max 0.998
_diffrn_measurement_device_type 'Bruker APEX-II CCD'
_diffrn_measurement_method '\f and \w scans'
_diffrn_radiation_type MoK\a
_diffrn_radiation_wavelength 0.71073
_diffrn_reflns_av_R_equivalents 0.1309
_diffrn_reflns_av_unetI/netI 0.0994
_diffrn_reflns_Laue_measured_fraction_full 0.999
_diffrn_reflns_Laue_measured_fraction_max 0.998
_diffrn_reflns_limit_h_max 8
_diffrn_reflns_limit_h_min -8
_diffrn_reflns_limit_k_max 32
_diffrn_reflns_limit_k_min -31
_diffrn_reflns_limit_l_max 37
_diffrn_reflns_limit_l_min -38
_diffrn_reflns_number 41754
_diffrn_reflns_point_group_measured_fraction_full 0.999
_diffrn_reflns_point_group_measured_fraction_max 0.998
_diffrn_reflns_theta_full 25.242
_diffrn_reflns_theta_max 26.422
_diffrn_reflns_theta_min 2.049
_exptl_absorpt_coefficient_mu 0.079
_exptl_absorpt_correction_T_max 0.9485
_exptl_absorpt_correction_T_min 0.7780
_exptl_absorpt_correction_type multi-scan
_exptl_absorpt_process_details 'SADABS V2014/4 (Bruker AXS Inc.)'
_exptl_crystal_colour 'pale yellow'
_exptl_crystal_density_diffrn 1.307
_exptl_crystal_density_meas ?
_exptl_crystal_density_method 'not measured'
_exptl_crystal_description acicular
_exptl_crystal_F_000 2352
_exptl_crystal_size_max 0.20
_exptl_crystal_size_mid 0.01
_exptl_crystal_size_min 0.01
_refine_diff_density_max 0.253
_refine_diff_density_min -0.249
_refine_diff_density_rms 0.063
_refine_ls_extinction_coef 0.0036(3)
_refine_ls_extinction_expression Fc^*^=kFc[1+0.001xFc^2^\l^3^/sin(2\q)]^-1/4^
_refine_ls_extinction_method SHELXL
_refine_ls_goodness_of_fit_ref 0.997
_refine_ls_hydrogen_treatment constr
_refine_ls_matrix_type full
_refine_ls_number_parameters 398
_refine_ls_number_reflns 5872
_refine_ls_number_restraints 0
_refine_ls_restrained_S_all 0.997
_refine_ls_R_factor_all 0.1307
_refine_ls_R_factor_gt 0.0566
_refine_ls_shift/su_max 0.002
_refine_ls_shift/su_mean 0.000
_refine_ls_structure_factor_coef Fsqd
_refine_ls_weighting_details 'w=1/[\s^2^(Fo^2^)+(0.0567P)^2^+0.5277P] where P=(Fo^2^+2Fc^2^)/3'
_refine_ls_weighting_scheme calc
_refine_ls_wR_factor_gt 0.1116
_refine_ls_wR_factor_ref 0.1408
_reflns_Friedel_coverage 0.000
_reflns_number_gt 3249
_reflns_number_total 5872
_reflns_threshold_expression 'I > 2\s(I)'
_cod_data_source_file am8b22704_si_002.cif
_cod_data_source_block 180114lt_0m
_cod_depositor_comments
;
The following automatic conversions were performed:

'_exptl_crystal_density_meas' value 'not measured' was changed to '?'
- the value is perceived as not measured.

Automatic conversion script
Id: cif_fix_values 4973 2017-02-22 13:04:09Z antanas 
;
_cod_original_cell_volume 5728.0(10)
_cod_database_code 4514515
_shelx_space_group_comment
;
The symmetry employed for this shelxl refinement is uniquely defined
by the following loop, which should always be used as a source of
symmetry information in preference to the above space-group names.
They are only intended as comments.
;
_shelxl_version_number 2014/6

loop_
_space_group_symop_operation_xyz
'x, y, z'
'x+1/2, -y+1/2, -z'
'-x, y+1/2, -z+1/2'
'-x+1/2, -y, z+1/2'
'-x, -y, -z'
'-x-1/2, y-1/2, z'
'x, -y-1/2, z-1/2'
'x-1/2, y, -z-1/2'

loop_
_atom_site_label
_atom_site_type_symbol
_atom_site_fract_x
_atom_site_fract_y
_atom_site_fract_z
_atom_site_U_iso_or_equiv
_atom_site_adp_type
_atom_site_occupancy
_atom_site_site_symmetry_order
_atom_site_calc_flag
_atom_site_refinement_flags_posn
_atom_site_refinement_flags_adp
O1 O 0.9119(2) 0.93318(6) -0.03015(6) 0.0296(5) Uani 1 1 d . .
N1 N 0.7580(3) 0.85178(8) 0.14562(7) 0.0247(5) Uani 1 1 d . .
N2 N 1.1656(3) 0.99575(8) 0.11402(7) 0.0235(5) Uani 1 1 d . .
N3 N 0.9141(3) 0.80231(8) -0.00215(7) 0.0239(5) Uani 1 1 d . .
C1 C 0.3132(4) 0.89042(11) 0.22440(9) 0.0322(7) Uani 1 1 d . .
H1 H 0.2105 0.8978 0.2430 0.039 Uiso 1 1 calc R U
C2 C 0.3811(4) 0.84110(10) 0.22218(9) 0.0300(7) Uani 1 1 d . .
H13 H 0.3260 0.8145 0.2390 0.036 Uiso 1 1 calc R U
C3 C 0.5331(3) 0.83074(10) 0.19461(8) 0.0238(6) Uani 1 1 d . .
C4 C 0.6106(3) 0.87096(9) 0.17033(8) 0.0230(6) Uani 1 1 d . .
C5 C 0.8618(3) 0.88130(9) 0.11480(8) 0.0228(6) Uani 1 1 d . .
C6 C 0.8461(3) 0.86983(9) 0.07087(8) 0.0228(6) Uani 1 1 d . .
H19 H 0.7761 0.8409 0.0614 0.027 Uiso 1 1 calc R U
C7 C 0.9354(3) 0.90165(9) 0.04103(8) 0.0207(6) Uani 1 1 d . .
C8 C 0.9135(3) 0.89494(9) -0.00679(9) 0.0232(6) Uani 1 1 d . .
C9 C 0.9003(3) 0.84318(9) -0.02753(8) 0.0231(6) Uani 1 1 d . .
C10 C 0.8777(4) 0.84073(10) -0.07298(9) 0.0286(6) Uani 1 1 d . .
H9 H 0.8687 0.8713 -0.0897 0.034 Uiso 1 1 calc R U
C11 C 0.8689(4) 0.79388(10) -0.09264(9) 0.0313(7) Uani 1 1 d . .
H10 H 0.8562 0.7915 -0.1233 0.038 Uiso 1 1 calc R U
C12 C 0.8788(3) 0.74901(9) -0.06708(9) 0.0252(6) Uani 1 1 d . .
C13 C 0.8669(3) 0.69908(10) -0.08463(9) 0.0308(7) Uani 1 1 d . .
H8 H 0.8525 0.6945 -0.1151 0.037 Uiso 1 1 calc R U
C14 C 0.8762(3) 0.65731(10) -0.05797(10) 0.0329(7) Uani 1 1 d . .
H2 H 0.8674 0.6238 -0.0700 0.039 Uiso 1 1 calc R U
C15 C 1.0939(4) 1.10217(10) 0.21265(9) 0.0333(7) Uani 1 1 d . .
H3 H 1.0825 1.1274 0.2348 0.040 Uiso 1 1 calc R U
C16 C 1.2512(4) 1.10138(10) 0.18688(9) 0.0298(7) Uani 1 1 d . .
H25 H 1.3479 1.1259 0.1909 0.036 Uiso 1 1 calc R U
C17 C 1.2661(3) 1.06374(9) 0.15454(8) 0.0252(6) Uani 1 1 d . .
C18 C 1.4072(3) 1.05234(9) 0.12233(8) 0.0237(6) Uani 1 1 d . .
C19 C 1.3406(3) 1.01067(9) 0.09784(8) 0.0227(6) Uani 1 1 d . .
C20 C 1.1202(3) 1.02846(9) 0.14867(8) 0.0235(6) Uani 1 1 d . .
C21 C 0.9609(4) 1.02955(10) 0.17465(9) 0.0286(7) Uani 1 1 d . .
H5 H 0.8622 1.0057 0.1705 0.034 Uiso 1 1 calc R U
C22 C 0.9510(4) 1.06652(10) 0.20671(9) 0.0324(7) Uani 1 1 d . .
H4 H 0.8443 1.0677 0.2251 0.039 Uiso 1 1 calc R U
C23 C 1.0574(3) 0.95363(9) 0.09949(8) 0.0219(6) Uani 1 1 d . .
C24 C 1.0345(3) 0.94452(9) 0.05531(8) 0.0220(6) Uani 1 1 d . .
H20 H 1.0867 0.9676 0.0347 0.026 Uiso 1 1 calc R U
C25 C 0.9026(3) 0.75512(9) -0.02169(9) 0.0239(6) Uani 1 1 d . .
C26 C 0.8985(4) 0.66334(10) -0.01278(10) 0.0340(7) Uani 1 1 d . .
H7 H 0.9039 0.6339 0.0054 0.041 Uiso 1 1 calc R U
C27 C 0.9126(3) 0.71107(10) 0.00523(10) 0.0299(7) Uani 1 1 d . .
H6 H 0.9291 0.7147 0.0357 0.036 Uiso 1 1 calc R U
C28 C 0.7736(3) 0.79945(9) 0.15292(8) 0.0249(6) Uani 1 1 d . .
C29 C 0.8973(4) 0.76455(10) 0.13510(9) 0.0309(7) Uani 1 1 d . .
H17 H 0.9877 0.7748 0.1142 0.037 Uiso 1 1 calc R U
C30 C 0.8849(4) 0.71449(10) 0.14875(10) 0.0384(7) Uani 1 1 d . .
H16 H 0.9679 0.6897 0.1369 0.046 Uiso 1 1 calc R U
C31 C 0.7534(4) 0.69921(11) 0.17961(10) 0.0385(7) Uani 1 1 d . .
H15 H 0.7493 0.6644 0.1887 0.046 Uiso 1 1 calc R U
C32 C 0.6291(4) 0.73398(10) 0.19719(9) 0.0329(7) Uani 1 1 d . .
H14 H 0.5392 0.7233 0.2181 0.039 Uiso 1 1 calc R U
C33 C 0.6370(3) 0.78511(9) 0.18389(8) 0.0253(6) Uani 1 1 d . .
C34 C 0.3926(4) 0.92993(10) 0.19980(9) 0.0300(7) Uani 1 1 d . .
H12 H 0.3436 0.9637 0.2021 0.036 Uiso 1 1 calc R U
C35 C 0.5416(3) 0.92061(10) 0.17215(9) 0.0271(6) Uani 1 1 d . .
H11 H 0.5946 0.9473 0.1550 0.032 Uiso 1 1 calc R U
C36 C 0.9720(3) 0.92117(9) 0.12933(9) 0.0246(6) Uani 1 1 d . .
H18 H 0.9895 0.9264 0.1596 0.030 Uiso 1 1 calc R U
C37 C 1.4469(3) 0.99004(10) 0.06395(9) 0.0247(6) Uani 1 1 d . .
H24 H 1.4016 0.9621 0.0471 0.030 Uiso 1 1 calc R U
C38 C 1.6190(4) 1.01140(10) 0.05570(9) 0.0283(6) Uani 1 1 d . .
H23 H 1.6935 0.9979 0.0328 0.034 Uiso 1 1 calc R U
C39 C 1.6869(4) 1.05253(10) 0.08013(9) 0.0321(7) Uani 1 1 d . .
H22 H 1.8067 1.0664 0.0738 0.039 Uiso 1 1 calc R U
C40 C 1.5822(4) 1.07304(10) 0.11322(9) 0.0316(7) Uani 1 1 d . .
H21 H 1.6286 1.1011 0.1297 0.038 Uiso 1 1 calc R U

loop_
_atom_site_aniso_label
_atom_site_aniso_U_11
_atom_site_aniso_U_22
_atom_site_aniso_U_33
_atom_site_aniso_U_23
_atom_site_aniso_U_13
_atom_site_aniso_U_12
O1 0.0388(11) 0.0288(10) 0.0213(11) 0.0042(8) -0.0013(9) -0.0012(9)
N1 0.0274(11) 0.0268(12) 0.0197(13) 0.0033(9) 0.0051(10) -0.0006(10)
N2 0.0272(12) 0.0263(12) 0.0171(12) -0.0036(9) 0.0032(10) -0.0030(9)
N3 0.0233(11) 0.0270(12) 0.0215(13) 0.0024(10) 0.0019(10) -0.0002(10)
C1 0.0306(16) 0.0464(18) 0.0196(16) 0.0019(13) 0.0057(13) 0.0048(13)
C2 0.0307(15) 0.0375(16) 0.0218(16) 0.0030(12) 0.0031(13) -0.0020(13)
C3 0.0257(14) 0.0315(15) 0.0143(14) 0.0015(11) -0.0014(12) -0.0035(12)
C4 0.0232(13) 0.0297(14) 0.0160(14) -0.0005(11) -0.0014(12) -0.0014(12)
C5 0.0237(13) 0.0264(14) 0.0183(15) 0.0019(11) 0.0035(12) -0.0006(11)
C6 0.0225(13) 0.0222(13) 0.0236(16) 0.0010(11) 0.0014(12) 0.0003(11)
C7 0.0206(13) 0.0233(13) 0.0183(15) 0.0014(11) 0.0003(11) 0.0013(11)
C8 0.0211(14) 0.0256(14) 0.0229(16) 0.0039(12) 0.0005(12) -0.0010(11)
C9 0.0242(14) 0.0266(13) 0.0184(15) 0.0014(11) -0.0009(12) -0.0007(12)
C10 0.0369(16) 0.0259(14) 0.0228(16) 0.0011(12) -0.0012(13) -0.0001(13)
C11 0.0409(16) 0.0352(16) 0.0177(15) -0.0029(12) -0.0014(13) 0.0014(13)
C12 0.0231(13) 0.0282(14) 0.0243(16) -0.0028(12) 0.0020(12) -0.0019(12)
C13 0.0277(15) 0.0350(16) 0.0296(17) -0.0091(13) 0.0034(13) -0.0017(12)
C14 0.0262(14) 0.0296(15) 0.043(2) -0.0080(13) 0.0051(14) -0.0030(13)
C15 0.0472(18) 0.0303(15) 0.0224(17) -0.0056(12) -0.0084(15) 0.0111(14)
C16 0.0406(16) 0.0267(15) 0.0221(16) -0.0007(12) -0.0080(14) 0.0030(13)
C17 0.0323(15) 0.0249(14) 0.0184(15) 0.0031(11) -0.0079(13) 0.0044(12)
C18 0.0272(14) 0.0230(13) 0.0209(15) 0.0012(11) -0.0062(12) 0.0034(12)
C19 0.0270(14) 0.0235(13) 0.0175(14) 0.0045(11) -0.0023(12) 0.0012(11)
C20 0.0316(14) 0.0252(13) 0.0137(14) 0.0019(11) -0.0020(13) 0.0052(12)
C21 0.0342(15) 0.0305(15) 0.0212(16) -0.0008(12) -0.0004(13) 0.0050(12)
C22 0.0377(16) 0.0402(17) 0.0192(16) -0.0001(13) 0.0017(14) 0.0132(14)
C23 0.0247(13) 0.0222(13) 0.0188(15) 0.0008(11) 0.0014(12) 0.0003(11)
C24 0.0244(13) 0.0225(13) 0.0192(15) 0.0049(11) 0.0027(12) 0.0007(11)
C25 0.0190(13) 0.0254(14) 0.0274(17) -0.0002(12) 0.0000(12) -0.0006(11)
C26 0.0347(16) 0.0245(14) 0.043(2) 0.0029(13) 0.0023(15) -0.0009(13)
C27 0.0299(15) 0.0302(15) 0.0297(17) 0.0034(12) -0.0010(13) -0.0023(12)
C28 0.0284(14) 0.0276(14) 0.0187(15) 0.0019(12) 0.0006(12) -0.0032(12)
C29 0.0330(15) 0.0288(15) 0.0310(18) -0.0006(13) 0.0069(14) -0.0035(12)
C30 0.0415(17) 0.0297(15) 0.044(2) 0.0011(14) 0.0113(16) 0.0008(14)
C31 0.0457(17) 0.0286(15) 0.041(2) 0.0031(14) 0.0039(16) -0.0025(14)
C32 0.0399(16) 0.0329(15) 0.0258(17) 0.0051(12) 0.0059(14) -0.0070(13)
C33 0.0296(14) 0.0292(14) 0.0171(15) 0.0014(11) 0.0006(13) -0.0039(12)
C34 0.0320(15) 0.0344(15) 0.0235(16) 0.0028(12) -0.0018(13) 0.0069(13)
C35 0.0303(15) 0.0326(15) 0.0183(15) 0.0057(12) 0.0017(13) 0.0008(12)
C36 0.0278(14) 0.0277(14) 0.0185(15) -0.0005(12) 0.0009(12) 0.0022(12)
C37 0.0267(14) 0.0251(13) 0.0223(16) -0.0003(12) -0.0017(12) 0.0005(11)
C38 0.0293(15) 0.0329(15) 0.0227(16) 0.0034(12) 0.0008(13) 0.0002(13)
C39 0.0263(15) 0.0374(16) 0.0327(18) 0.0089(14) 0.0007(13) -0.0032(13)
C40 0.0354(16) 0.0291(15) 0.0302(18) -0.0002(13) -0.0065(14) -0.0036(13)

loop_
_atom_type_symbol
_atom_type_description
_atom_type_scat_dispersion_real
_atom_type_scat_dispersion_imag
_atom_type_scat_source
C C 0.0033 0.0016 'International Tables Vol C Tables 4.2.6.8 and 6.1.1.4'
H H 0.0000 0.0000 'International Tables Vol C Tables 4.2.6.8 and 6.1.1.4'
N N 0.0061 0.0033 'International Tables Vol C Tables 4.2.6.8 and 6.1.1.4'
O O 0.0106 0.0060 'International Tables Vol C Tables 4.2.6.8 and 6.1.1.4'

loop_
_geom_angle_atom_site_label_1
_geom_angle_atom_site_label_2
_geom_angle_atom_site_label_3
_geom_angle
C28 N1 C4 109.0(2)
C28 N1 C5 126.6(2)
C4 N1 C5 124.2(2)
C19 N2 C20 107.9(2)
C19 N2 C23 126.2(2)
C20 N2 C23 125.8(2)
C9 N3 C25 117.3(2)
C2 C1 C34 121.2(2)
C2 C1 H1 119.4
C34 C1 H1 119.4
C1 C2 C3 118.8(2)
C1 C2 H13 120.6
C3 C2 H13 120.6
C4 C3 C2 118.9(2)
C4 C3 C33 107.0(2)
C2 C3 C33 134.1(2)
C35 C4 N1 128.8(2)
C35 C4 C3 122.4(2)
N1 C4 C3 108.7(2)
C36 C5 C6 121.6(2)
C36 C5 N1 119.2(2)
C6 C5 N1 119.1(2)
C5 C6 C7 118.4(2)
C5 C6 H19 120.8
C7 C6 H19 120.8
C6 C7 C24 120.2(2)
C6 C7 C8 122.2(2)
C24 C7 C8 117.3(2)
O1 C8 C7 118.9(2)
O1 C8 C9 118.8(2)
C7 C8 C9 122.3(2)
N3 C9 C10 123.8(2)
N3 C9 C8 118.0(2)
C10 C9 C8 118.1(2)
C11 C10 C9 119.0(2)
C11 C10 H9 120.5
C9 C10 H9 120.5
C10 C11 C12 119.6(3)
C10 C11 H10 120.2
C12 C11 H10 120.2
C11 C12 C13 123.3(3)
C11 C12 C25 117.5(2)
C13 C12 C25 119.2(2)
C14 C13 C12 120.2(3)
C14 C13 H8 119.9
C12 C13 H8 119.9
C13 C14 C26 120.6(3)
C13 C14 H2 119.7
C26 C14 H2 119.7
C16 C15 C22 120.9(3)
C16 C15 H3 119.5
C22 C15 H3 119.5
C15 C16 C17 118.8(3)
C15 C16 H25 120.6
C17 C16 H25 120.6
C16 C17 C20 119.6(2)
C16 C17 C18 133.1(2)
C20 C17 C18 107.2(2)
C40 C18 C19 119.8(2)
C40 C18 C17 133.3(2)
C19 C18 C17 106.9(2)
C37 C19 N2 130.0(2)
C37 C19 C18 120.9(2)
N2 C19 C18 109.1(2)
C21 C20 C17 121.4(2)
C21 C20 N2 129.6(2)
C17 C20 N2 109.0(2)
C22 C21 C20 117.8(3)
C22 C21 H5 121.1
C20 C21 H5 121.1
C21 C22 C15 121.4(3)
C21 C22 H4 119.3
C15 C22 H4 119.3
C24 C23 C36 119.3(2)
C24 C23 N2 120.4(2)
C36 C23 N2 120.3(2)
C23 C24 C7 120.3(2)
C23 C24 H20 119.8
C7 C24 H20 119.8
N3 C25 C12 122.7(2)
N3 C25 C27 117.9(2)
C12 C25 C27 119.4(2)
C27 C26 C14 120.7(3)
C27 C26 H7 119.6
C14 C26 H7 119.6
C26 C27 C25 119.9(3)
C26 C27 H6 120.1
C25 C27 H6 120.1
C29 C28 N1 129.4(2)
C29 C28 C33 122.3(2)
N1 C28 C33 108.3(2)
C30 C29 C28 117.6(3)
C30 C29 H17 121.2
C28 C29 H17 121.2
C29 C30 C31 121.5(3)
C29 C30 H16 119.2
C31 C30 H16 119.2
C32 C31 C30 120.9(3)
C32 C31 H15 119.6
C30 C31 H15 119.6
C31 C32 C33 119.1(3)
C31 C32 H14 120.4
C33 C32 H14 120.4
C32 C33 C28 118.5(2)
C32 C33 C3 134.5(2)
C28 C33 C3 107.0(2)
C35 C34 C1 121.0(2)
C35 C34 H12 119.5
C1 C34 H12 119.5
C34 C35 C4 117.6(2)
C34 C35 H11 121.2
C4 C35 H11 121.2
C5 C36 C23 119.8(2)
C5 C36 H18 120.1
C23 C36 H18 120.1
C38 C37 C19 117.9(2)
C38 C37 H24 121.0
C19 C37 H24 121.0
C37 C38 C39 121.6(3)
C37 C38 H23 119.2
C39 C38 H23 119.2
C40 C39 C38 120.5(2)
C40 C39 H22 119.7
C38 C39 H22 119.7
C39 C40 C18 119.3(3)
C39 C40 H21 120.4
C18 C40 H21 120.4

loop_
_geom_bond_atom_site_label_1
_geom_bond_atom_site_label_2
_geom_bond_distance
O1 C8 1.229(3)
N1 C28 1.387(3)
N1 C4 1.392(3)
N1 C5 1.428(3)
N2 C19 1.402(3)
N2 C20 1.402(3)
N2 C23 1.415(3)
N3 C9 1.324(3)
N3 C25 1.372(3)
C1 C2 1.376(4)
C1 C34 1.398(4)
C1 H1 0.9500
C2 C3 1.404(4)
C2 H13 0.9500
C3 C4 1.401(3)
C3 C33 1.441(3)
C4 C35 1.386(3)
C5 C36 1.378(3)
C5 C6 1.388(3)
C6 C7 1.392(3)
C6 H19 0.9500
C7 C24 1.394(3)
C7 C8 1.489(4)
C8 C9 1.496(3)
C9 C10 1.408(4)
C10 C11 1.364(3)
C10 H9 0.9500
C11 C12 1.411(4)
C11 H10 0.9500
C12 C13 1.412(3)
C12 C25 1.414(4)
C13 C14 1.364(4)
C13 H8 0.9500
C14 C26 1.407(4)
C14 H2 0.9500
C15 C16 1.376(4)
C15 C22 1.393(4)
C15 H3 0.9500
C16 C17 1.401(3)
C16 H25 0.9500
C17 C20 1.402(3)
C17 C18 1.444(4)
C18 C40 1.391(4)
C18 C19 1.405(3)
C19 C37 1.397(3)
C20 C21 1.391(4)
C21 C22 1.380(4)
C21 H5 0.9500
C22 H4 0.9500
C23 C24 1.388(3)
C23 C36 1.389(3)
C24 H20 0.9500
C25 C27 1.417(3)
C26 C27 1.366(4)
C26 H7 0.9500
C27 H6 0.9500
C28 C29 1.382(4)
C28 C33 1.414(3)
C29 C30 1.374(4)
C29 H17 0.9500
C30 C31 1.394(4)
C30 H16 0.9500
C31 C32 1.380(4)
C31 H15 0.9500
C32 C33 1.396(3)
C32 H14 0.9500
C34 C35 1.384(4)
C34 H12 0.9500
C35 H11 0.9500
C36 H18 0.9500
C37 C38 1.374(3)
C37 H24 0.9500
C38 C39 1.396(4)
C38 H23 0.9500
C39 C40 1.372(4)
C39 H22 0.9500
C40 H21 0.9500
